data_7209208
loop_
_publ_author_name
'Bukenya, Shamim'
'Munshi, Tasnim'
'Scowen, Ian J.'
'Skyner, Rachael'
'Whitaker, Darren A.'
'Seaton, Colin C.'

_publ_section_title
;
 Building multi-component crystals from cations and co-crystals: the use
 of chaperones
;
_journal_issue 12
_journal_name_full CrystEngComm
_journal_page_first 2241
_journal_paper_doi 10.1039/c2ce26498f
_journal_volume 15
_journal_year 2013
_chemical_formula_moiety 'C12 H24 K O6, C7 H3 N2 O6'
_chemical_formula_sum 'C19 H27 K N2 O12'
_chemical_formula_weight 514.53
_chemical_name_common
;(1,4,7,10,13,16-hexaoxacyclooctadecane)potassium 3,5-
dinitrobenzoate
;
_chemical_name_systematic
;
(1,4,7,10,13,16-hexaoxacyclooctadecane)potassium 3,5-dinitrobenzoate
;
_space_group_IT_number 14
_symmetry_cell_setting monoclinic
_symmetry_space_group_name_Hall '-P 2ybc'
_symmetry_space_group_name_H-M 'P 1 21/c 1'
_atom_sites_solution_hydrogens geom
_atom_sites_solution_primary direct
_atom_sites_solution_secondary difmap
_audit_creation_method SHELXL-97
_cell_angle_alpha 90.00
_cell_angle_beta 92.066(2)
_cell_angle_gamma 90.00
_cell_formula_units_Z 4
_cell_length_a 11.4037(3)
_cell_length_b 8.1964(2)
_cell_length_c 25.3329(7)
_cell_measurement_reflns_used 9784
_cell_measurement_temperature 173(2)
_cell_measurement_theta_max 32.51
_cell_measurement_theta_min 2.36
_cell_volume 2366.31(11)
_computing_cell_refinement 'Bruker SAINT'
_computing_data_collection 'Bruker APEX2'
_computing_data_reduction 'Bruker SAINT'
_computing_structure_refinement 'SHELXL-97 (Sheldrick, 1997)'
_computing_structure_solution 'SHELXS-97 (Sheldrick, 1990)'
_diffrn_ambient_temperature 173(2)
_diffrn_measured_fraction_theta_full 1.000
_diffrn_measured_fraction_theta_max 0.933
_diffrn_measurement_device_type 'Bruker APEX-II CCD'
_diffrn_measurement_method '\f and \w scans'
_diffrn_radiation_monochromator graphite
_diffrn_radiation_source 'fine-focus sealed tube'
_diffrn_radiation_type MoK\a
_diffrn_radiation_wavelength 0.71073
_diffrn_reflns_av_R_equivalents 0.0317
_diffrn_reflns_av_sigmaI/netI 0.0285
_diffrn_reflns_limit_h_max 17
_diffrn_reflns_limit_h_min -18
_diffrn_reflns_limit_k_max 13
_diffrn_reflns_limit_k_min -10
_diffrn_reflns_limit_l_max 39
_diffrn_reflns_limit_l_min -40
_diffrn_reflns_number 96861
_diffrn_reflns_theta_full 28.90
_diffrn_reflns_theta_max 35.39
_diffrn_reflns_theta_min 1.61
_diffrn_standards_number 0
_exptl_absorpt_coefficient_mu 0.290
_exptl_absorpt_correction_T_max 0.9744
_exptl_absorpt_correction_T_min 0.8279
_exptl_absorpt_correction_type multi-scan
_exptl_absorpt_process_details 'Bruker SAINT'
_exptl_crystal_colour colourless
_exptl_crystal_density_diffrn 1.444
_exptl_crystal_density_method 'not measured'
_exptl_crystal_description needle
_exptl_crystal_F_000 1080
_exptl_crystal_size_max 0.68
_exptl_crystal_size_mid 0.29
_exptl_crystal_size_min 0.09
_refine_diff_density_max 0.567
_refine_diff_density_min -0.224
_refine_diff_density_rms 0.060
_refine_ls_extinction_method none
_refine_ls_goodness_of_fit_ref 1.052
_refine_ls_hydrogen_treatment refall
_refine_ls_matrix_type full
_refine_ls_number_parameters 415
_refine_ls_number_reflns 10022
_refine_ls_number_restraints 0
_refine_ls_restrained_S_all 1.052
_refine_ls_R_factor_all 0.0666
_refine_ls_R_factor_gt 0.0391
_refine_ls_shift/su_max 0.001
_refine_ls_shift/su_mean 0.000
_refine_ls_structure_factor_coef Fsqd
_refine_ls_weighting_details 'calc w=1/[\s^2^(Fo^2^)+(0.0509P)^2^+0.5372P] where P=(Fo^2^+2Fc^2^)/3'
_refine_ls_weighting_scheme calc
_refine_ls_wR_factor_gt 0.0913
_refine_ls_wR_factor_ref 0.1052
_reflns_number_gt 7338
_reflns_number_total 10022
_reflns_threshold_expression >2sigma(I)
_cod_data_source_file c2ce26498f.txt
_cod_data_source_block 1_1_K_crown_IV
_cod_original_sg_symbol_H-M 'P2(1)/c '
_cod_database_code 7209208

loop_
_symmetry_equiv_pos_as_xyz
'x, y, z'
'-x, y+1/2, -z+1/2'
'-x, -y, -z'
'x, -y-1/2, z-1/2'

loop_
_atom_site_label
_atom_site_type_symbol
_atom_site_fract_x
_atom_site_fract_y
_atom_site_fract_z
_atom_site_U_iso_or_equiv
_atom_site_adp_type
_atom_site_occupancy
_atom_site_symmetry_multiplicity
_atom_site_calc_flag
K1 K 0.286780(17) 0.21181(3) 0.170628(8) 0.01909(5) Uani 1 1 d
C5 C 0.06187(8) -0.25660(12) -0.03002(4) 0.01886(17) Uani 1 1 d
C2 C -0.03937(8) -0.16076(12) 0.06191(3) 0.01785(17) Uani 1 1 d
C3 C -0.09707(8) -0.26358(12) 0.02618(4) 0.01740(16) Uani 1 1 d
C7 C 0.13902(8) 0.00859(12) 0.08936(4) 0.01926(17) Uani 1 1 d
C6 C 0.12432(8) -0.15543(12) 0.00461(4) 0.01850(17) Uani 1 1 d
C4 C -0.04885(8) -0.31572(12) -0.02027(4) 0.01848(17) Uani 1 1 d
C1 C 0.07374(8) -0.10784(11) 0.05135(3) 0.01659(16) Uani 1 1 d
O1 O 0.23626(7) 0.05846(11) 0.07517(3) 0.03045(18) Uani 1 1 d
O2 O 0.08865(8) 0.04395(11) 0.13076(3) 0.03315(19) Uani 1 1 d
O4 O -0.25117(7) -0.44540(11) 0.01604(4) 0.03414(19) Uani 1 1 d
O3 O -0.27521(8) -0.23340(13) 0.06550(4) 0.0401(2) Uani 1 1 d
O5 O 0.06694(8) -0.41253(12) -0.10574(4) 0.0372(2) Uani 1 1 d
O6 O 0.19842(9) -0.22419(14) -0.09432(4) 0.0452(3) Uani 1 1 d
N1 N -0.21673(7) -0.31839(12) 0.03674(3) 0.02373(18) Uani 1 1 d
N2 N 0.11307(8) -0.30069(12) -0.08044(4) 0.02733(19) Uani 1 1 d
O4A O 0.16045(7) 0.27118(10) 0.26469(3) 0.02707(16) Uani 1 1 d
O5A O 0.33878(7) 0.03455(9) 0.27142(3) 0.02519(15) Uani 1 1 d
O1A O 0.50181(7) 0.22718(10) 0.11087(3) 0.02529(15) Uani 1 1 d
O6A O 0.46686(6) -0.02469(10) 0.18253(3) 0.02463(15) Uani 1 1 d
O3A O 0.20946(7) 0.53984(10) 0.20052(3) 0.02728(16) Uani 1 1 d
O2A O 0.34419(7) 0.49050(10) 0.11027(3) 0.02883(17) Uani 1 1 d
C5A C 0.10051(10) 0.52156(17) 0.22580(5) 0.0324(2) Uani 1 1 d
C7A C 0.18469(10) 0.17891(16) 0.31123(4) 0.0273(2) Uani 1 1 d
C11A C 0.56026(9) -0.02579(16) 0.14677(5) 0.0295(2) Uani 1 1 d
C10A C 0.50182(10) -0.09179(15) 0.23242(5) 0.0288(2) Uani 1 1 d
C12A C 0.52288(10) 0.06207(15) 0.09725(4) 0.0275(2) Uani 1 1 d
C9A C 0.39467(11) -0.11848(14) 0.26356(5) 0.0292(2) Uani 1 1 d
C6A C 0.12073(10) 0.43081(16) 0.27662(5) 0.0299(2) Uani 1 1 d
C1A C 0.47931(12) 0.32543(17) 0.06547(5) 0.0341(3) Uani 1 1 d
C8A C 0.23067(11) 0.01436(16) 0.29665(5) 0.0317(2) Uani 1 1 d
C4A C 0.19599(12) 0.63605(16) 0.15393(5) 0.0340(3) Uani 1 1 d
C2A C 0.45155(12) 0.49425(17) 0.08353(5) 0.0354(3) Uani 1 1 d
C3A C 0.31154(13) 0.64770(15) 0.12819(5) 0.0341(3) Uani 1 1 d
H2 H -0.0753(12) -0.1242(17) 0.0933(6) 0.026(3) Uiso 1 1 d
H6 H 0.1965(13) -0.1183(18) -0.0029(6) 0.028(3) Uiso 1 1 d
H10A H 0.5564(13) -0.0173(18) 0.2511(6) 0.027(3) Uiso 1 1 d
H7AA H 0.2406(13) 0.2393(18) 0.3339(6) 0.027(3) Uiso 1 1 d
H7AB H 0.1144(14) 0.169(2) 0.3303(6) 0.036(4) Uiso 1 1 d
H12A H 0.4506(12) 0.0145(17) 0.0822(5) 0.025(3) Uiso 1 1 d
H4 H -0.0911(11) -0.3819(16) -0.0456(5) 0.021(3) Uiso 1 1 d
H5AA H 0.0430(14) 0.4655(19) 0.2008(6) 0.037(4) Uiso 1 1 d
H9AA H 0.3383(13) -0.1916(18) 0.2456(6) 0.030(4) Uiso 1 1 d
H8AA H 0.1738(15) -0.042(2) 0.2719(7) 0.041(4) Uiso 1 1 d
H6AA H 0.1794(13) 0.4876(19) 0.2997(6) 0.032(4) Uiso 1 1 d
H5AB H 0.0679(14) 0.628(2) 0.2337(7) 0.041(4) Uiso 1 1 d
H1AA H 0.4138(14) 0.2805(19) 0.0454(6) 0.034(4) Uiso 1 1 d
H11A H 0.6294(14) 0.0283(18) 0.1639(6) 0.032(4) Uiso 1 1 d
H10B H 0.5398(15) -0.195(2) 0.2292(7) 0.041(4) Uiso 1 1 d
H6AB H 0.0498(14) 0.425(2) 0.2951(6) 0.037(4) Uiso 1 1 d
H4AA H 0.1351(15) 0.585(2) 0.1278(7) 0.045(4) Uiso 1 1 d
H12B H 0.5849(13) 0.0546(18) 0.0723(6) 0.033(4) Uiso 1 1 d
H4AB H 0.1711(15) 0.745(2) 0.1634(7) 0.041(4) Uiso 1 1 d
H3AA H 0.3050(15) 0.723(2) 0.0993(7) 0.043(4) Uiso 1 1 d
H8AB H 0.2410(15) -0.054(2) 0.3289(7) 0.044(4) Uiso 1 1 d
H3AB H 0.3733(14) 0.686(2) 0.1511(7) 0.037(4) Uiso 1 1 d
H9AB H 0.4169(13) -0.1664(19) 0.2979(6) 0.035(4) Uiso 1 1 d
H2AA H 0.5148(15) 0.538(2) 0.1083(7) 0.042(4) Uiso 1 1 d
H11B H 0.5829(14) -0.136(2) 0.1381(6) 0.040(4) Uiso 1 1 d
H1AB H 0.5464(16) 0.329(2) 0.0445(7) 0.049(5) Uiso 1 1 d
H2AB H 0.4432(15) 0.565(2) 0.0529(7) 0.047(5) Uiso 1 1 d

loop_
_atom_site_aniso_label
_atom_site_aniso_U_11
_atom_site_aniso_U_22
_atom_site_aniso_U_33
_atom_site_aniso_U_23
_atom_site_aniso_U_13
_atom_site_aniso_U_12
K1 0.01953(9) 0.01935(10) 0.01827(9) -0.00109(7) -0.00089(6) 0.00000(7)
C5 0.0206(4) 0.0176(4) 0.0185(4) -0.0040(3) 0.0029(3) 0.0023(3)
C2 0.0206(4) 0.0181(4) 0.0148(4) 0.0005(3) 0.0000(3) 0.0012(3)
C3 0.0166(4) 0.0182(4) 0.0174(4) 0.0013(3) 0.0004(3) 0.0000(3)
C7 0.0217(4) 0.0171(4) 0.0185(4) -0.0009(3) -0.0051(3) 0.0012(3)
C6 0.0174(4) 0.0173(4) 0.0208(4) -0.0014(3) 0.0005(3) 0.0012(3)
C4 0.0203(4) 0.0161(4) 0.0189(4) -0.0019(3) -0.0009(3) 0.0004(3)
C1 0.0188(4) 0.0147(4) 0.0161(4) 0.0007(3) -0.0022(3) 0.0012(3)
O1 0.0224(3) 0.0386(5) 0.0302(4) -0.0100(3) -0.0004(3) -0.0080(3)
O2 0.0339(4) 0.0416(5) 0.0241(4) -0.0132(3) 0.0045(3) -0.0109(4)
O4 0.0268(4) 0.0324(5) 0.0430(5) -0.0030(4) -0.0020(3) -0.0106(3)
O3 0.0250(4) 0.0597(6) 0.0363(5) -0.0143(4) 0.0111(3) -0.0035(4)
O5 0.0384(4) 0.0408(5) 0.0330(4) -0.0217(4) 0.0086(4) -0.0057(4)
O6 0.0396(5) 0.0573(6) 0.0401(5) -0.0196(5) 0.0222(4) -0.0185(5)
N1 0.0193(4) 0.0310(5) 0.0208(4) 0.0025(3) -0.0003(3) -0.0031(3)
N2 0.0264(4) 0.0303(5) 0.0257(4) -0.0103(4) 0.0071(3) -0.0005(4)
O4A 0.0285(4) 0.0324(4) 0.0205(3) -0.0033(3) 0.0040(3) 0.0010(3)
O5A 0.0271(3) 0.0218(4) 0.0271(4) 0.0050(3) 0.0058(3) -0.0026(3)
O1A 0.0268(4) 0.0283(4) 0.0209(3) -0.0003(3) 0.0024(3) 0.0008(3)
O6A 0.0199(3) 0.0272(4) 0.0267(3) 0.0038(3) 0.0013(3) 0.0076(3)
O3A 0.0237(3) 0.0275(4) 0.0305(4) 0.0035(3) -0.0015(3) 0.0066(3)
O2A 0.0358(4) 0.0204(4) 0.0305(4) 0.0026(3) 0.0039(3) -0.0023(3)
C5A 0.0221(5) 0.0381(7) 0.0370(6) -0.0040(5) -0.0002(4) 0.0110(5)
C7A 0.0249(5) 0.0369(6) 0.0205(4) 0.0000(4) 0.0060(4) -0.0082(4)
C11A 0.0201(4) 0.0307(6) 0.0383(6) -0.0012(5) 0.0063(4) 0.0085(4)
C10A 0.0298(5) 0.0248(5) 0.0312(5) 0.0031(4) -0.0060(4) 0.0089(4)
C12A 0.0227(4) 0.0318(6) 0.0283(5) -0.0057(4) 0.0071(4) 0.0024(4)
C9A 0.0392(6) 0.0212(5) 0.0269(5) 0.0069(4) -0.0020(4) 0.0017(4)
C6A 0.0227(5) 0.0388(7) 0.0285(5) -0.0073(5) 0.0044(4) 0.0050(4)
C1A 0.0394(6) 0.0420(7) 0.0214(5) 0.0068(5) 0.0083(4) 0.0028(5)
C8A 0.0314(5) 0.0318(6) 0.0326(5) 0.0054(5) 0.0103(4) -0.0099(5)
C4A 0.0411(6) 0.0250(6) 0.0356(6) 0.0059(5) -0.0041(5) 0.0108(5)
C2A 0.0407(6) 0.0324(6) 0.0336(6) 0.0120(5) 0.0084(5) -0.0047(5)
C3A 0.0479(7) 0.0183(5) 0.0361(6) 0.0053(4) -0.0008(5) -0.0007(5)

loop_
_atom_type_symbol
_atom_type_description
_atom_type_scat_dispersion_real
_atom_type_scat_dispersion_imag
_atom_type_scat_source
C C 0.0033 0.0016 'International Tables Vol C Tables 4.2.6.8 and 6.1.1.4'
H H 0.0000 0.0000 'International Tables Vol C Tables 4.2.6.8 and 6.1.1.4'
N N 0.0061 0.0033 'International Tables Vol C Tables 4.2.6.8 and 6.1.1.4'
O O 0.0106 0.0060 'International Tables Vol C Tables 4.2.6.8 and 6.1.1.4'
K K 0.2009 0.2494 'International Tables Vol C Tables 4.2.6.8 and 6.1.1.4'

loop_
_geom_angle_atom_site_label_1
_geom_angle_atom_site_label_2
_geom_angle_atom_site_label_3
_geom_angle
O1 K1 O2 47.34(2)
O1 K1 O6A 84.80(3)
O2 K1 O6A 105.93(3)
O1 K1 O2A 86.54(3)
O2 K1 O2A 113.55(3)
O6A K1 O2A 115.32(2)
O1 K1 O4A 135.04(2)
O2 K1 O4A 87.72(2)
O6A K1 O4A 114.29(2)
O2A K1 O4A 116.31(2)
O1 K1 O1A 73.73(2)
O2 K1 O1A 120.91(2)
O6A K1 O1A 57.82(2)
O2A K1 O1A 58.24(2)
O4A K1 O1A 151.16(2)
O1 K1 O3A 125.88(3)
O2 K1 O3A 107.26(3)
O6A K1 O3A 145.32(2)
O2A K1 O3A 58.63(2)
O4A K1 O3A 57.76(2)
O1A K1 O3A 111.00(2)
O1 K1 O5A 123.79(3)
O2 K1 O5A 101.68(3)
O6A K1 O5A 56.89(2)
O2A K1 O5A 144.26(2)
O4A K1 O5A 57.41(2)
O1A K1 O5A 108.62(2)
O3A K1 O5A 106.13(2)
O1 K1 C7 23.69(2)
O2 K1 C7 23.74(2)
O6A K1 C7 94.45(2)
O2A K1 C7 101.84(3)
O4A K1 C7 111.44(3)
O1A K1 C7 97.18(2)
O3A K1 C7 120.15(2)
O5A K1 C7 113.20(2)
C4 C5 C6 123.26(9)
C4 C5 N2 117.60(9)
C6 C5 N2 119.12(9)
C3 C2 C1 118.96(8)
C3 C2 H2 121.8(8)
C1 C2 H2 119.2(8)
C4 C3 C2 123.32(9)
C4 C3 N1 117.39(8)
C2 C3 N1 119.28(8)
O1 C7 O2 127.40(9)
O1 C7 C1 116.14(8)
O2 C7 C1 116.46(9)
O1 C7 K1 63.09(5)
O2 C7 K1 64.70(5)
C1 C7 K1 173.78(6)
C5 C6 C1 119.16(9)
C5 C6 H6 121.2(9)
C1 C6 H6 119.6(9)
C5 C4 C3 115.90(9)
C5 C4 H4 121.4(8)
C3 C4 H4 122.6(8)
C6 C1 C2 119.36(8)
C6 C1 C7 120.22(8)
C2 C1 C7 120.34(8)
C7 O1 K1 93.22(6)
C7 O2 K1 91.56(6)
O3 N1 O4 124.49(9)
O3 N1 C3 117.64(9)
O4 N1 C3 117.87(9)
O6 N2 O5 124.40(9)
O6 N2 C5 118.07(9)
O5 N2 C5 117.53(9)
C7A O4A C6A 111.60(9)
C7A O4A K1 120.71(6)
C6A O4A K1 120.40(6)
C8A O5A C9A 111.15(9)
C8A O5A K1 107.08(7)
C9A O5A K1 112.70(6)
C1A O1A C12A 111.79(9)
C1A O1A K1 108.22(7)
C12A O1A K1 103.69(6)
C10A O6A C11A 111.78(8)
C10A O6A K1 122.57(6)
C11A O6A K1 119.54(6)
C4A O3A C5A 111.16(9)
C4A O3A K1 108.53(7)
C5A O3A K1 107.10(7)
C2A O2A C3A 111.91(9)
C2A O2A K1 119.58(7)
C3A O2A K1 119.33(7)
O3A C5A C6A 109.19(9)
O3A C5A H5AA 108.9(9)
C6A C5A H5AA 113.0(9)
O3A C5A H5AB 110.1(10)
C6A C5A H5AB 108.5(10)
H5AA C5A H5AB 107.1(13)
O4A C7A C8A 109.52(9)
O4A C7A H7AA 108.7(9)
C8A C7A H7AA 112.0(9)
O4A C7A H7AB 108.9(10)
C8A C7A H7AB 110.8(10)
H7AA C7A H7AB 106.8(13)
O6A C11A C12A 109.50(8)
O6A C11A H11A 108.7(9)
C12A C11A H11A 110.5(9)
O6A C11A H11B 111.3(10)
C12A C11A H11B 109.3(10)
H11A C11A H11B 107.6(13)
O6A C10A C9A 108.50(9)
O6A C10A H10A 109.9(8)
C9A C10A H10A 110.7(8)
O6A C10A H10B 112.3(10)
C9A C10A H10B 107.2(10)
H10A C10A H10B 108.2(13)
O1A C12A C11A 107.51(9)
O1A C12A H12A 109.1(8)
C11A C12A H12A 110.3(8)
O1A C12A H12B 110.7(9)
C11A C12A H12B 108.9(9)
H12A C12A H12B 110.3(12)
O5A C9A C10A 108.88(9)
O5A C9A H9AA 108.3(9)
C10A C9A H9AA 112.4(9)
O5A C9A H9AB 109.4(9)
C10A C9A H9AB 109.7(9)
H9AA C9A H9AB 108.1(13)
O4A C6A C5A 108.37(9)
O4A C6A H6AA 110.2(9)
C5A C6A H6AA 110.8(9)
O4A C6A H6AB 109.8(10)
C5A C6A H6AB 110.0(10)
H6AA C6A H6AB 107.7(13)
O1A C1A C2A 108.13(10)
O1A C1A H1AA 109.0(9)
C2A C1A H1AA 110.3(9)
O1A C1A H1AB 110.1(11)
C2A C1A H1AB 109.2(11)
H1AA C1A H1AB 110.1(14)
O5A C8A C7A 108.89(9)
O5A C8A H8AA 109.0(9)
C7A C8A H8AA 110.1(10)
O5A C8A H8AB 110.9(10)
C7A C8A H8AB 109.8(10)
H8AA C8A H8AB 108.1(14)
O3A C4A C3A 109.08(10)
O3A C4A H4AA 111.1(10)
C3A C4A H4AA 109.3(9)
O3A C4A H4AB 109.1(10)
C3A C4A H4AB 108.8(10)
H4AA C4A H4AB 109.5(14)
O2A C2A C1A 108.75(10)
O2A C2A H2AA 108.7(9)
C1A C2A H2AA 111.5(10)
O2A C2A H2AB 109.4(10)
C1A C2A H2AB 108.9(11)
H2AA C2A H2AB 109.5(14)
O2A C3A C4A 109.08(10)
O2A C3A H3AA 110.7(10)
C4A C3A H3AA 109.2(10)
O2A C3A H3AB 107.6(10)
C4A C3A H3AB 113.5(10)
H3AA C3A H3AB 106.8(14)

loop_
_geom_bond_atom_site_label_1
_geom_bond_atom_site_label_2
_geom_bond_distance
K1 O1 2.7675(8)
K1 O2 2.8025(8)
K1 O6A 2.8322(7)
K1 O2A 2.8384(8)
K1 O4A 2.8702(8)
K1 O1A 2.9305(8)
K1 O3A 2.9373(8)
K1 O5A 2.9788(8)
K1 C7 3.0986(10)
C5 C4 1.3829(13)
C5 C6 1.3854(14)
C5 N2 1.4685(12)
C2 C3 1.3855(13)
C2 C1 1.3959(13)
C2 H2 0.956(14)
C3 C4 1.3842(13)
C3 N1 1.4703(12)
C7 O1 1.2468(12)
C7 O2 1.2478(12)
C7 C1 1.5300(13)
C6 C1 1.3913(13)
C6 H6 0.904(14)
C4 H4 0.957(13)
O4 N1 1.2240(13)
O3 N1 1.2230(13)
O5 N2 1.2262(13)
O6 N2 1.2203(13)
O4A C7A 1.4195(14)
O4A C6A 1.4206(15)
O5A C8A 1.4186(13)
O5A C9A 1.4242(14)
O1A C1A 1.4198(14)
O1A C12A 1.4192(14)
O6A C10A 1.4222(13)
O6A C11A 1.4229(13)
O3A C4A 1.4232(14)
O3A C5A 1.4261(14)
O2A C2A 1.4207(15)
O2A C3A 1.4202(15)
C5A C6A 1.4974(18)
C5A H5AA 1.006(17)
C5A H5AB 0.972(17)
C7A C8A 1.4981(18)
C7A H7AA 0.977(15)
C7A H7AB 0.954(16)
C11A C12A 1.4951(17)
C11A H11A 0.990(16)
C11A H11B 0.965(17)
C10A C9A 1.4942(17)
C10A H10A 0.982(15)
C10A H10B 0.959(17)
C12A H12A 0.977(14)
C12A H12B 0.967(15)
C9A H9AA 0.978(16)
C9A H9AB 0.980(16)
C6A H6AA 0.989(16)
C6A H6AB 0.950(16)
C1A C2A 1.495(2)
C1A H1AA 0.961(17)
C1A H1AB 0.947(18)
C8A H8AA 0.997(17)
C8A H8AB 0.996(18)
C4A C3A 1.4942(19)
C4A H4AA 1.030(18)
C4A H4AB 0.967(17)
C2A H2AA 1.005(17)
C2A H2AB 0.970(18)
C3A H3AA 0.958(18)
C3A H3AB 0.951(17)
